data_2104950
loop_
_publ_author_name
'Lemmerer, Andreas'

_publ_section_title
;
 Seven hexamethylenetetramine (HMTA) complexes with mono- and
 dicarboxylic acids: analysis of packing modes of HMTA complexes in the
 literature
;
_journal_issue 2
_journal_name_full 'Acta Crystallographica Section B'
_journal_page_first 177
_journal_page_last 192
_journal_paper_doi 10.1107/S0108768111004964
_journal_volume 67
_journal_year 2011
_chemical_formula_moiety 'C8 H12 O4, C6 H12 N4'
_chemical_formula_sum 'C14 H24 N4 O4'
_chemical_formula_weight 312.37
_chemical_name_systematic
;
  (trans-cyclohexane-1,4-dicarboxylic acid).(hexamethylenetetramine)
;
_space_group_IT_number 43
_symmetry_cell_setting orthorhombic
_symmetry_space_group_name_Hall 'F 2 -2d'
_symmetry_space_group_name_H-M 'F d d 2'
_atom_sites_solution_hydrogens geom
_atom_sites_solution_primary direct
_atom_sites_solution_secondary difmap
_audit_conform_dict_name cif_core.dic
_audit_conform_dict_version 2.3
_audit_creation_method 'WinGX routine CIF_UPDATE'
_cell_angle_alpha 90
_cell_angle_beta 90
_cell_angle_gamma 90
_cell_formula_units_Z 16
_cell_length_a 23.7999(4)
_cell_length_b 44.9245(8)
_cell_length_c 5.78040(10)
_cell_measurement_reflns_used 6141
_cell_measurement_temperature 173(2)
_cell_measurement_theta_max 28.11
_cell_measurement_theta_min 2.49
_cell_volume 6180.40(19)
_computing_cell_refinement 'SAINT-Plus (Bruker, 2004)'
_computing_data_collection 'APEX2 (Bruker, 2005)'
_computing_data_reduction 'SAINT-Plus and XPREP (Bruker 2004)'
_computing_molecular_graphics
;
Ortep-3 for Windows (Farrugia, 1997) and DIAMOND (Brandenburg, 1999)
;
_computing_publication_material
;
WinGX publication routines (Farrugia, 1999) and PLATON (Spek, 2002)
;
_computing_structure_refinement 'SHELXL-97 (Sheldrick, 2008)'
_computing_structure_solution 'SHELXS-97 (Sheldrick, 2008)'
_diffrn_ambient_temperature 173(2)
_diffrn_measured_fraction_theta_full 1
_diffrn_measured_fraction_theta_max 1
_diffrn_measurement_device_type 'Bruker APEX II CCD area detector'
_diffrn_measurement_method '\w scans'
_diffrn_radiation_monochromator graphite
_diffrn_radiation_type MoK\a
_diffrn_radiation_wavelength 0.71073
_diffrn_reflns_av_R_equivalents 0.0295
_diffrn_reflns_limit_h_max 31
_diffrn_reflns_limit_h_min -31
_diffrn_reflns_limit_k_max 57
_diffrn_reflns_limit_k_min -58
_diffrn_reflns_limit_l_max 7
_diffrn_reflns_limit_l_min -7
_diffrn_reflns_number 18095
_diffrn_reflns_theta_full 28
_diffrn_reflns_theta_max 28
_diffrn_reflns_theta_min 1.81
_diffrn_standards_number 0
_exptl_absorpt_coefficient_mu 0.1
_exptl_absorpt_correction_T_max 0.98
_exptl_absorpt_correction_T_min 0.96
_exptl_absorpt_correction_type multi-scan
_exptl_absorpt_process_details 'SADABS (Sheldrick, 1996)'
_exptl_crystal_colour colourless
_exptl_crystal_density_diffrn 1.343
_exptl_crystal_density_method 'not measured'
_exptl_crystal_description block
_exptl_crystal_F_000 2688
_exptl_crystal_size_max 0.36
_exptl_crystal_size_mid 0.31
_exptl_crystal_size_min 0.12
_refine_diff_density_max 0.215
_refine_diff_density_min -0.214
_refine_ls_extinction_method none
_refine_ls_goodness_of_fit_ref 1.08
_refine_ls_hydrogen_treatment mixed
_refine_ls_matrix_type full
_refine_ls_number_parameters 205
_refine_ls_number_reflns 2054
_refine_ls_number_restraints 1
_refine_ls_restrained_S_all 1.08
_refine_ls_R_factor_all 0.0364
_refine_ls_R_factor_gt 0.0332
_refine_ls_shift/su_max 0.001
_refine_ls_shift/su_mean 0
_refine_ls_structure_factor_coef Fsqd
_refine_ls_weighting_details 'calc w=1/[\s^2^(Fo^2^)+(0.0760P)^2^] where P=(Fo^2^+2Fc^2^)/3'
_refine_ls_weighting_scheme calc
_refine_ls_wR_factor_gt 0.0957
_refine_ls_wR_factor_ref 0.0988
_reflns_number_gt 1915
_reflns_number_total 2054
_reflns_threshold_expression >2sigma(I)
_cod_data_source_file so5048.cif
_cod_data_source_block 7
_cod_depositor_comments
;
The following automatic conversions were performed:
'_symmetry_cell_setting' value 'Orthorhombic' changed to 'orthorhombic'
according to '/home/saulius/struct/CIF-dictionaries/cif_core.dic'
dictionary named 'cif_core.dic' version 2.4.1 from 2010-06-29.

Automatic conversion script
Id: cif_fix_enum 1555 2011-01-17 13:19:09Z saulius 
;
_cod_original_sg_symbol_H-M Fdd2
_cod_database_code 2104950
_cod_database_fobs_code 2104950

loop_
_symmetry_equiv_pos_as_xyz
'x, y, z'
'-x, -y, z'
'x+1/4, -y+1/4, z+1/4'
'-x+1/4, y+1/4, z+1/4'
'x, y+1/2, z+1/2'
'-x, -y+1/2, z+1/2'
'x+1/4, -y+3/4, z+3/4'
'-x+1/4, y+3/4, z+3/4'
'x+1/2, y, z+1/2'
'-x+1/2, -y, z+1/2'
'x+3/4, -y+1/4, z+3/4'
'-x+3/4, y+1/4, z+3/4'
'x+1/2, y+1/2, z'
'-x+1/2, -y+1/2, z'
'x+3/4, -y+3/4, z+1/4'
'-x+3/4, y+3/4, z+1/4'

loop_
_atom_site_type_symbol
_atom_site_label
_atom_site_fract_x
_atom_site_fract_y
_atom_site_fract_z
_atom_site_U_iso_or_equiv
_atom_site_adp_type
_atom_site_calc_flag
_atom_site_refinement_flags
_atom_site_occupancy
_atom_site_disorder_assembly
_atom_site_disorder_group
C C1 0.53416(7) 0.62045(3) 0.5071(3) 0.0257(3) Uani d . 1 . .
H H1A 0.5743 0.6182 0.5485 0.031 Uiso calc R 1 . .
H H1B 0.5312 0.6201 0.3363 0.031 Uiso calc R 1 . .
C C2 0.51857(8) 0.64894(4) 0.8495(3) 0.0299(4) Uani d . 1 . .
H H2A 0.5587 0.6469 0.8916 0.036 Uiso calc R 1 . .
H H2B 0.5048 0.6681 0.9126 0.036 Uiso calc R 1 . .
C C3 0.50758(8) 0.59627(4) 0.8583(3) 0.0289(4) Uani d . 1 . .
H H3A 0.4862 0.5796 0.9272 0.035 Uiso calc R 1 . .
H H3B 0.5476 0.5938 0.9009 0.035 Uiso calc R 1 . .
C C4 0.44194(7) 0.59917(4) 0.5459(3) 0.0286(4) Uani d . 1 . .
H H4A 0.4374 0.5986 0.3757 0.034 Uiso calc R 1 . .
H H4B 0.4201 0.5825 0.6123 0.034 Uiso calc R 1 . .
C C5 0.45262(7) 0.65156(3) 0.5350(3) 0.0277(4) Uani d . 1 . .
H H5A 0.4378 0.6708 0.5922 0.033 Uiso calc R 1 . .
H H5B 0.4484 0.6513 0.3646 0.033 Uiso calc R 1 . .
C C6 0.42742(8) 0.62778(4) 0.8871(3) 0.0298(4) Uani d . 1 . .
H H6A 0.4129 0.6468 0.9496 0.036 Uiso calc R 1 . .
H H6B 0.4054 0.6114 0.957 0.036 Uiso calc R 1 . .
N N1 0.50203(6) 0.59523(3) 0.6042(3) 0.0242(3) Uani d . 1 . .
N N2 0.51316(6) 0.64924(3) 0.5949(3) 0.0254(3) Uani d . 1 . .
N N3 0.48677(7) 0.62448(3) 0.9529(3) 0.0280(3) Uani d . 1 . .
N N4 0.41966(6) 0.62737(3) 0.6342(3) 0.0260(3) Uani d . 1 . .
C C7 0.61319(6) 0.53201(3) 0.1126(3) 0.0237(3) Uani d . 1 . .
H H7 0.6156 0.5464 -0.0191 0.028 Uiso calc R 1 . .
C C8 0.57384(7) 0.50700(4) 0.0359(4) 0.0292(4) Uani d . 1 . .
H H8A 0.5689 0.4927 0.1649 0.035 Uiso calc R 1 . .
H H8B 0.5365 0.5155 -0.0015 0.035 Uiso calc R 1 . .
C C9 0.59657(8) 0.49049(4) -0.1754(4) 0.0353(4) Uani d . 1 . .
H H9A 0.5956 0.5039 -0.3109 0.042 Uiso calc R 1 . .
H H9B 0.572 0.4733 -0.2092 0.042 Uiso calc R 1 . .
C C10 0.65677(8) 0.47949(4) -0.1394(3) 0.0306(4) Uani d . 1 . .
H H10 0.6708 0.4725 -0.2931 0.037 Uiso calc R 1 . .
C C11 0.69497(7) 0.50511(4) -0.0633(4) 0.0345(4) Uani d . 1 . .
H H11A 0.7332 0.4973 -0.0325 0.041 Uiso calc R 1 . .
H H11B 0.6977 0.5199 -0.1898 0.041 Uiso calc R 1 . .
C C12 0.67255(6) 0.52025(3) 0.1535(4) 0.0284(4) Uani d . 1 . .
H H12A 0.6976 0.5369 0.1966 0.034 Uiso calc R 1 . .
H H12B 0.6721 0.5058 0.2831 0.034 Uiso calc R 1 . .
C C13 0.59170(7) 0.54924(3) 0.3187(3) 0.0258(3) Uani d . 1 . .
C C14 0.65949(7) 0.45302(3) 0.0241(3) 0.0278(4) Uani d . 1 . .
O O1 0.53651(5) 0.55122(3) 0.3272(3) 0.0367(3) Uani d . 1 . .
H H1 0.5248(11) 0.5632(6) 0.420(7) 0.055 Uiso d . 1 . .
O O2 0.62180(6) 0.56089(3) 0.4612(3) 0.0485(4) Uani d . 1 . .
O O3 0.71021(6) 0.44761(3) 0.0977(4) 0.0491(4) Uani d . 1 . .
H H3 0.7109(11) 0.4319(7) 0.166(7) 0.074 Uiso d . 1 . .
O O4 0.61995(6) 0.43793(3) 0.0754(4) 0.0564(5) Uani d . 1 . .

loop_
_atom_site_aniso_label
_atom_site_aniso_U_11
_atom_site_aniso_U_22
_atom_site_aniso_U_33
_atom_site_aniso_U_12
_atom_site_aniso_U_13
_atom_site_aniso_U_23
C1 0.0257(7) 0.0296(8) 0.0216(8) 0.0027(6) 0.0036(7) 0.0003(6)
C2 0.0319(8) 0.0302(8) 0.0277(9) 0.0005(6) -0.0055(7) -0.0066(7)
C3 0.0352(9) 0.0280(8) 0.0234(8) 0.0079(6) -0.0015(7) 0.0059(7)
C4 0.0295(8) 0.0277(7) 0.0286(9) -0.0021(6) -0.0031(7) -0.0067(7)
C5 0.0280(8) 0.0260(7) 0.0291(9) 0.0056(6) -0.0030(7) 0.0057(7)
C6 0.0283(8) 0.0349(8) 0.0264(9) 0.0031(6) 0.0067(7) -0.0019(7)
N1 0.0289(7) 0.0232(6) 0.0206(6) 0.0046(5) 0.0012(5) -0.0010(5)
N2 0.0265(7) 0.0236(6) 0.0263(7) 0.0010(5) -0.0001(6) 0.0018(6)
N3 0.0338(7) 0.0320(7) 0.0183(7) 0.0050(5) -0.0024(6) -0.0017(5)
N4 0.0218(6) 0.0312(7) 0.0250(8) 0.0035(5) -0.0010(6) 0.0001(6)
C7 0.0204(7) 0.0195(6) 0.0313(8) 0.0002(5) -0.0011(6) 0.0020(6)
C8 0.0218(7) 0.0265(7) 0.0392(10) 0.0001(6) -0.0013(7) -0.0077(7)
C9 0.0422(10) 0.0320(8) 0.0318(10) 0.0094(7) -0.0085(8) -0.0059(8)
C10 0.0394(9) 0.0270(7) 0.0253(8) 0.0091(7) 0.0057(8) 0.0006(7)
C11 0.0297(8) 0.0252(7) 0.0487(12) 0.0041(6) 0.0140(8) 0.0093(7)
C12 0.0189(7) 0.0209(7) 0.0455(10) -0.0013(5) -0.0011(7) 0.0030(7)
C13 0.0275(7) 0.0186(6) 0.0314(9) -0.0012(5) -0.0038(7) -0.0001(6)
C14 0.0332(8) 0.0207(7) 0.0295(9) 0.0019(6) 0.0023(7) -0.0027(6)
O1 0.0280(6) 0.0378(6) 0.0443(9) 0.0066(5) 0.0013(6) -0.0177(6)
O2 0.0387(7) 0.0544(9) 0.0523(10) -0.0009(6) -0.0098(7) -0.0248(8)
O3 0.0347(7) 0.0361(7) 0.0766(12) 0.0004(5) -0.0063(8) 0.0273(8)
O4 0.0435(8) 0.0427(8) 0.0832(14) -0.0127(6) -0.0104(9) 0.0211(9)

loop_
_atom_type_symbol
_atom_type_description
_atom_type_scat_dispersion_real
_atom_type_scat_dispersion_imag
_atom_type_scat_source
C C 0.0033 0 'International Tables Vol C Tables 4.2.6.8 and 6.1.1.4'
H H 0 0 'International Tables Vol C Tables 4.2.6.8 and 6.1.1.4'
N N 0.0061 0 'International Tables Vol C Tables 4.2.6.8 and 6.1.1.4'
O O 0.0106 0 'International Tables Vol C Tables 4.2.6.8 and 6.1.1.4'

loop_
_exptl_crystal_face_index_h
_exptl_crystal_face_index_k
_exptl_crystal_face_index_l
_exptl_crystal_face_perp_dist
0 -1 0 0.09
0 1 0 0.03
-2 1 0 0.15
2 -1 0 0.16
3 -3 -2 0.18
3 1 2 0.18

loop_
_geom_angle_atom_site_label_1
_geom_angle_atom_site_label_2
_geom_angle_atom_site_label_3
_geom_angle_site_symmetry_1
_geom_angle_site_symmetry_3
_geom_angle
_geom_angle_publ_flag
N2 C1 N1 . . 111.47(13) ?
N2 C1 H1A . . 109.3 ?
N1 C1 H1A . . 109.3 ?
N2 C1 H1B . . 109.3 ?
N1 C1 H1B . . 109.3 ?
H1A C1 H1B . . 108 ?
N3 C2 N2 . . 111.66(14) ?
N3 C2 H2A . . 109.3 ?
N2 C2 H2A . . 109.3 ?
N3 C2 H2B . . 109.3 ?
N2 C2 H2B . . 109.3 ?
H2A C2 H2B . . 107.9 ?
N3 C3 N1 . . 111.62(13) ?
N3 C3 H3A . . 109.3 ?
N1 C3 H3A . . 109.3 ?
N3 C3 H3B . . 109.3 ?
N1 C3 H3B . . 109.3 ?
H3A C3 H3B . . 108 ?
N4 C4 N1 . . 111.94(13) ?
N4 C4 H4A . . 109.2 ?
N1 C4 H4A . . 109.2 ?
N4 C4 H4B . . 109.2 ?
N1 C4 H4B . . 109.2 ?
H4A C4 H4B . . 107.9 ?
N4 C5 N2 . . 112.21(13) ?
N4 C5 H5A . . 109.2 ?
N2 C5 H5A . . 109.2 ?
N4 C5 H5B . . 109.2 ?
N2 C5 H5B . . 109.2 ?
H5A C5 H5B . . 107.9 ?
N3 C6 N4 . . 112.06(15) ?
N3 C6 H6A . . 109.2 ?
N4 C6 H6A . . 109.2 ?
N3 C6 H6B . . 109.2 ?
N4 C6 H6B . . 109.2 ?
H6A C6 H6B . . 107.9 ?
C3 N1 C1 . . 107.91(14) ?
C3 N1 C4 . . 108.03(14) ?
C1 N1 C4 . . 108.77(13) ?
C1 N2 C2 . . 107.73(13) ?
C1 N2 C5 . . 108.05(13) ?
C2 N2 C5 . . 108.50(15) ?
C2 N3 C3 . . 108.79(14) ?
C2 N3 C6 . . 108.41(14) ?
C3 N3 C6 . . 108.37(14) ?
C5 N4 C4 . . 108.24(14) ?
C5 N4 C6 . . 108.27(15) ?
C4 N4 C6 . . 108.12(14) ?
C13 C7 C12 . . 111.63(14) ?
C13 C7 C8 . . 113.46(13) ?
C12 C7 C8 . . 110.93(12) ?
C13 C7 H7 . . 106.8 ?
C12 C7 H7 . . 106.8 ?
C8 C7 H7 . . 106.8 ?
C9 C8 C7 . . 111.82(15) ?
C9 C8 H8A . . 109.3 ?
C7 C8 H8A . . 109.3 ?
C9 C8 H8B . . 109.3 ?
C7 C8 H8B . . 109.3 ?
H8A C8 H8B . . 107.9 ?
C8 C9 C10 . . 112.32(15) ?
C8 C9 H9A . . 109.1 ?
C10 C9 H9A . . 109.1 ?
C8 C9 H9B . . 109.1 ?
C10 C9 H9B . . 109.1 ?
H9A C9 H9B . . 107.9 ?
C14 C10 C9 . . 112.17(15) ?
C14 C10 C11 . . 112.59(16) ?
C9 C10 C11 . . 110.62(14) ?
C14 C10 H10 . . 107 ?
C9 C10 H10 . . 107 ?
C11 C10 H10 . . 107 ?
C12 C11 C10 . . 111.35(14) ?
C12 C11 H11A . . 109.4 ?
C10 C11 H11A . . 109.4 ?
C12 C11 H11B . . 109.4 ?
C10 C11 H11B . . 109.4 ?
H11A C11 H11B . . 108 ?
C11 C12 C7 . . 110.58(16) ?
C11 C12 H12A . . 109.5 ?
C7 C12 H12A . . 109.5 ?
C11 C12 H12B . . 109.5 ?
C7 C12 H12B . . 109.5 ?
H12A C12 H12B . . 108.1 ?
O2 C13 O1 . . 122.35(17) ?
O2 C13 C7 . . 123.92(15) ?
O1 C13 C7 . . 113.70(14) ?
O4 C14 O3 . . 122.80(18) ?
O4 C14 C10 . . 124.29(18) ?
O3 C14 C10 . . 112.87(15) ?
C13 O1 H1 . . 114.4(19) ?
C14 O3 H3 . . 110(2) ?

loop_
_geom_bond_atom_site_label_1
_geom_bond_atom_site_label_2
_geom_bond_site_symmetry_2
_geom_bond_distance
_geom_bond_publ_flag
C1 N2 . 1.477(2) ?
C1 N1 . 1.478(2) ?
C1 H1A . 0.99 ?
C1 H1B . 0.99 ?
C2 N3 . 1.462(2) ?
C2 N2 . 1.477(2) ?
C2 H2A . 0.99 ?
C2 H2B . 0.99 ?
C3 N3 . 1.466(2) ?
C3 N1 . 1.475(2) ?
C3 H3A . 0.99 ?
C3 H3B . 0.99 ?
C4 N4 . 1.465(2) ?
C4 N1 . 1.480(2) ?
C4 H4A . 0.99 ?
C4 H4B . 0.99 ?
C5 N4 . 1.458(2) ?
C5 N2 . 1.485(2) ?
C5 H5A . 0.99 ?
C5 H5B . 0.99 ?
C6 N3 . 1.470(2) ?
C6 N4 . 1.474(2) ?
C6 H6A . 0.99 ?
C6 H6B . 0.99 ?
C7 C13 . 1.510(2) ?
C7 C12 . 1.527(2) ?
C7 C8 . 1.529(2) ?
C7 H7 . 1 ?
C8 C9 . 1.527(3) ?
C8 H8A . 0.99 ?
C8 H8B . 0.99 ?
C9 C10 . 1.530(2) ?
C9 H9A . 0.99 ?
C9 H9B . 0.99 ?
C10 C14 . 1.520(2) ?
C10 C11 . 1.531(3) ?
C10 H10 . 1 ?
C11 C12 . 1.522(3) ?
C11 H11A . 0.99 ?
C11 H11B . 0.99 ?
C12 H12A . 0.99 ?
C12 H12B . 0.99 ?
C13 O2 . 1.211(2) ?
C13 O1 . 1.3173(19) ?
C14 O4 . 1.197(2) ?
C14 O3 . 1.303(2) ?
O1 H1 . 0.81(4) ?
O3 H3 . 0.81(3) ?

loop_
_geom_hbond_atom_site_label_D
_geom_hbond_atom_site_label_H
_geom_hbond_atom_site_label_A
_geom_hbond_site_symmetry_A
_geom_hbond_distance_DH
_geom_hbond_distance_HA
_geom_hbond_distance_DA
_geom_hbond_angle_DHA
O1 H1 N1 . 0.81(4) 1.87(3) 2.6732(19) 171(3)
O3 H3 N2 8_644 0.81(3) 1.90(4) 2.677(2) 161(3)
C1 H1B N3 1_554 0.99 2.46 3.401(2) 158
C2 H2A N4 3_565 0.99 2.86 3.791(2) 157
C6 H6A O2 11_465 0.99 2.62 3.585(3) 165
C6 H6B O4 2_666 0.99 2.4 3.342(3) 160

loop_
_geom_torsion_atom_site_label_1
_geom_torsion_atom_site_label_2
_geom_torsion_atom_site_label_3
_geom_torsion_atom_site_label_4
_geom_torsion_site_symmetry_1
_geom_torsion_site_symmetry_2
_geom_torsion_site_symmetry_3
_geom_torsion_site_symmetry_4
_geom_torsion
_geom_torsion_publ_flag
N3 C3 N1 C1 . . . . 58.71(18) ?
N3 C3 N1 C4 . . . . -58.74(18) ?
N2 C1 N1 C3 . . . . -59.30(18) ?
N2 C1 N1 C4 . . . . 57.66(17) ?
N4 C4 N1 C3 . . . . 58.76(18) ?
N4 C4 N1 C1 . . . . -58.12(18) ?
N1 C1 N2 C2 . . . . 59.35(18) ?
N1 C1 N2 C5 . . . . -57.69(18) ?
N3 C2 N2 C1 . . . . -59.07(18) ?
N3 C2 N2 C5 . . . . 57.67(17) ?
N4 C5 N2 C1 . . . . 59.04(18) ?
N4 C5 N2 C2 . . . . -57.50(17) ?
N2 C2 N3 C3 . . . . 59.02(19) ?
N2 C2 N3 C6 . . . . -58.64(19) ?
N1 C3 N3 C2 . . . . -58.8(2) ?
N1 C3 N3 C6 . . . . 58.85(19) ?
N4 C6 N3 C2 . . . . 59.22(18) ?
N4 C6 N3 C3 . . . . -58.71(18) ?
N2 C5 N4 C4 . . . . -59.31(19) ?
N2 C5 N4 C6 . . . . 57.66(18) ?
N1 C4 N4 C5 . . . . 58.66(19) ?
N1 C4 N4 C6 . . . . -58.42(19) ?
N3 C6 N4 C5 . . . . -58.65(17) ?
N3 C6 N4 C4 . . . . 58.40(18) ?
C13 C7 C8 C9 . . . . 178.99(14) ?
C12 C7 C8 C9 . . . . -54.4(2) ?
C7 C8 C9 C10 . . . . 53.0(2) ?
C8 C9 C10 C14 . . . . 73.3(2) ?
C8 C9 C10 C11 . . . . -53.3(2) ?
C14 C10 C11 C12 . . . . -70.49(18) ?
C9 C10 C11 C12 . . . . 55.9(2) ?
C10 C11 C12 C7 . . . . -58.04(18) ?
C13 C7 C12 C11 . . . . -175.53(13) ?
C8 C7 C12 C11 . . . . 56.87(19) ?
C12 C7 C13 O2 . . . . 23.2(2) ?
C8 C7 C13 O2 . . . . 149.44(17) ?
C12 C7 C13 O1 . . . . -158.51(14) ?
C8 C7 C13 O1 . . . . -32.3(2) ?
C9 C10 C14 O4 . . . . 16.9(3) ?
C11 C10 C14 O4 . . . . 142.5(2) ?
C9 C10 C14 O3 . . . . -165.42(17) ?
C11 C10 C14 O3 . . . . -39.9(2) ?
